data_2310577
loop_
_publ_author_name
'Ferro, R.'

_publ_section_title
;
 The crystal structures of thorium antimonides
;
_journal_name_full 'Acta Crystallographica (1,1948-23,1967)'
_journal_page_first 817
_journal_page_last 818
_journal_volume 9
_journal_year 1956
_chemical_formula_sum 'Sb2 Th'
_chemical_name_systematic 'Th Sb2'
_space_group_IT_number 129
_symmetry_space_group_name_Hall 'P 4ab 2ab -1ab'
_symmetry_space_group_name_H-M 'P 4/n m m :1'
_cell_angle_alpha 90
_cell_angle_beta 90
_cell_angle_gamma 90
_cell_formula_units_Z 2
_cell_length_a 4.353
_cell_length_b 4.353
_cell_length_c 9.172
_cell_volume 173.797
_citation_journal_id_ASTM ACCRA9
_cod_data_source_file Ferro_ACCRA9_1956_207.cif
_cod_data_source_block Sb2Th1
_cod_original_cell_volume 173.7966
_cod_original_sg_symbol_Hall '-P 4a 2a (x-1/4,y+1/4,z)'
_cod_original_formula_sum 'Sb2 Th1'
_cod_database_code 2310577

loop_
_symmetry_equiv_pos_as_xyz
x,y,z
-y+1/2,x+1/2,z
-x,-y,z
y+1/2,-x+1/2,z
x+1/2,-y+1/2,-z
y,x,-z
-x+1/2,y+1/2,-z
-y,-x,-z
-x+1/2,-y+1/2,-z
y,-x,-z
x+1/2,y+1/2,-z
-y,x,-z
-x,y,z
-y+1/2,-x+1/2,z
x,-y,z
y+1/2,x+1/2,z

loop_
_atom_site_label
_atom_site_type_symbol
_atom_site_fract_x
_atom_site_fract_y
_atom_site_fract_z
_atom_site_occupancy
_atom_site_U_iso_or_equiv
Sb1 Sb-2 0 0 0 1 0.0
Th1 Th+4 0 0.5 0.275 1 0.0
Sb2 Sb-2 0 0.5 0.637 1 0.0
